data_4125374
loop_
_publ_author_name
'Longobardi, Lauren E.'
'Zatsepin, Pavel'
'Korol, Roman'
'Liu, Lei'
'Grimme, Stefan'
'Stephan, Douglas W.'

_publ_section_title
;
 Reactions of Boron-Derived Radicals with Nucleophiles.
;
_journal_issue 1
_journal_name_full 'Journal of the American Chemical Society'
_journal_page_first 426
_journal_page_last 435
_journal_paper_doi 10.1021/jacs.6b11190
_journal_volume 139
_journal_year 2017
_chemical_formula_sum 'C39 H36 B Cl2 F10 O2 P'
_chemical_formula_weight 839.36
_space_group_crystal_system triclinic
_space_group_IT_number 2
_space_group_name_Hall '-P 1'
_space_group_name_H-M_alt 'P -1'
_symmetry_space_group_name_Hall '-P 1'
_symmetry_space_group_name_H-M 'P -1'
_atom_sites_solution_hydrogens geom
_audit_creation_method SHELXL-2014/7
_cell_angle_alpha 95.074(8)
_cell_angle_beta 104.765(8)
_cell_angle_gamma 110.310(7)
_cell_formula_units_Z 2
_cell_length_a 12.1938(19)
_cell_length_b 12.1954(17)
_cell_length_c 14.403(2)
_cell_measurement_reflns_used 9953
_cell_measurement_temperature 149(2)
_cell_measurement_theta_max 27.51
_cell_measurement_theta_min 2.40
_cell_volume 1905.0(5)
_computing_structure_refinement 'SHELXL-2014/7 (Sheldrick, 2014)'
_diffrn_ambient_temperature 149(2)
_diffrn_measured_fraction_theta_full 1.000
_diffrn_measured_fraction_theta_max 0.983
_diffrn_measurement_device_type kappa
_diffrn_radiation_type MoK\a
_diffrn_radiation_wavelength 0.71073
_diffrn_reflns_av_R_equivalents 0.0399
_diffrn_reflns_av_unetI/netI 0.0458
_diffrn_reflns_Laue_measured_fraction_full 1.000
_diffrn_reflns_Laue_measured_fraction_max 0.983
_diffrn_reflns_limit_h_max 15
_diffrn_reflns_limit_h_min -15
_diffrn_reflns_limit_k_max 15
_diffrn_reflns_limit_k_min -15
_diffrn_reflns_limit_l_max 18
_diffrn_reflns_limit_l_min -18
_diffrn_reflns_number 32134
_diffrn_reflns_point_group_measured_fraction_full 1.000
_diffrn_reflns_point_group_measured_fraction_max 0.983
_diffrn_reflns_theta_full 25.242
_diffrn_reflns_theta_max 27.595
_diffrn_reflns_theta_min 1.491
_exptl_absorpt_coefficient_mu 0.296
_exptl_absorpt_correction_type multi-scan
_exptl_absorpt_process_details sadabs
_exptl_crystal_colour yellow
_exptl_crystal_density_diffrn 1.463
_exptl_crystal_description block
_exptl_crystal_F_000 860
_exptl_crystal_size_max 0.200
_exptl_crystal_size_mid 0.200
_exptl_crystal_size_min 0.100
_exptl_transmission_factor_max 0.7456
_exptl_transmission_factor_min 0.7100
_refine_diff_density_max 0.842
_refine_diff_density_min -0.688
_refine_diff_density_rms 0.063
_refine_ls_extinction_method none
_refine_ls_goodness_of_fit_ref 1.016
_refine_ls_hydrogen_treatment constr
_refine_ls_matrix_type full
_refine_ls_number_parameters 496
_refine_ls_number_reflns 8691
_refine_ls_number_restraints 0
_refine_ls_restrained_S_all 1.016
_refine_ls_R_factor_all 0.0756
_refine_ls_R_factor_gt 0.0488
_refine_ls_shift/su_max 0.000
_refine_ls_shift/su_mean 0.000
_refine_ls_structure_factor_coef Fsqd
_refine_ls_weighting_details 'w=1/[\s^2^(Fo^2^)+(0.0514P)^2^+1.7632P] where P=(Fo^2^+2Fc^2^)/3'
_refine_ls_weighting_scheme calc
_refine_ls_wR_factor_gt 0.1124
_refine_ls_wR_factor_ref 0.1260
_reflns_Friedel_coverage 0.000
_reflns_number_gt 6347
_reflns_number_total 8691
_reflns_threshold_expression 'I > 2\s(I)'
_cod_data_source_file 5-LEL027_0m.cif
_cod_data_source_block LEL027_0m
_cod_depositor_comments 'Adding full bibliography for 4125374--4125385.cif.'
_cod_database_code 4125374
_shelx_shelxl_version_number 2014/7
_shelx_space_group_comment
;
The symmetry employed for this shelxl refinement is uniquely defined
by the following loop, which should always be used as a source of
symmetry information in preference to the above space-group names.
They are only intended as comments.
;
_shelx_estimated_absorpt_t_min 0.943
_shelx_estimated_absorpt_t_max 0.971

loop_
_space_group_symop_operation_xyz
'x, y, z'
'-x, -y, -z'

loop_
_atom_site_label
_atom_site_type_symbol
_atom_site_fract_x
_atom_site_fract_y
_atom_site_fract_z
_atom_site_U_iso_or_equiv
_atom_site_adp_type
_atom_site_occupancy
_atom_site_site_symmetry_order
_atom_site_calc_flag
_atom_site_refinement_flags_posn
_atom_site_refinement_flags_adp
P1 P 0.46227(5) 0.24384(5) 0.30103(4) 0.01526(12) Uani 1 1 d . .
Cl2 Cl -0.00372(8) -0.38208(8) 0.37611(8) 0.0690(3) Uani 1 1 d . .
O2 O 0.20753(13) 0.13960(13) 0.68215(11) 0.0178(3) Uani 1 1 d . .
O1 O 0.36281(13) 0.17593(13) 0.83336(11) 0.0175(3) Uani 1 1 d . .
C30 C 0.0744(2) 0.3314(2) 0.95256(16) 0.0223(5) Uani 1 1 d . .
C29 C 0.1616(2) 0.38466(19) 0.90775(17) 0.0244(5) Uani 1 1 d . .
C28 C 0.2020(2) 0.31421(19) 0.85544(17) 0.0218(5) Uani 1 1 d . .
C27 C 0.15999(19) 0.19047(18) 0.84313(15) 0.0169(4) Uani 1 1 d . .
C10 C 0.32284(18) 0.18776(17) 0.67385(15) 0.0152(4) Uani 1 1 d . .
C11 C 0.35179(18) 0.20978(17) 0.58682(15) 0.0150(4) Uani 1 1 d . .
C12 C 0.47882(18) 0.26185(17) 0.59152(15) 0.0152(4) Uani 1 1 d . .
C4 C 0.50694(19) 0.27954(17) 0.50356(16) 0.0164(4) Uani 1 1 d . .
H4A H 0.5907 0.3158 0.5065 0.020 Uiso 1 1 calc R U
C3 C 0.41789(19) 0.24638(18) 0.41285(15) 0.0170(4) Uani 1 1 d . .
C19 C 0.4302(2) 0.08059(19) 0.25858(18) 0.0253(5) Uani 1 1 d . .
C22 C 0.4972(3) 0.0613(2) 0.18394(19) 0.0320(6) Uani 1 1 d . .
H22A H 0.5858 0.1061 0.2130 0.048 Uiso 1 1 calc R U
H22B H 0.4806 -0.0237 0.1671 0.048 Uiso 1 1 calc R U
H22C H 0.4674 0.0895 0.1246 0.048 Uiso 1 1 calc R U
C18 C 0.7156(2) 0.2803(2) 0.38534(19) 0.0302(6) Uani 1 1 d . .
H18A H 0.6973 0.2635 0.4462 0.045 Uiso 1 1 calc R U
H18B H 0.7006 0.2055 0.3433 0.045 Uiso 1 1 calc R U
H18C H 0.8019 0.3337 0.4005 0.045 Uiso 1 1 calc R U
C15 C 0.6321(2) 0.3406(2) 0.33149(17) 0.0222(5) Uani 1 1 d . .
C1 C 0.26177(19) 0.17828(19) 0.49483(16) 0.0189(4) Uani 1 1 d . .
H1A H 0.1775 0.1455 0.4912 0.023 Uiso 1 1 calc R U
C2 C 0.2925(2) 0.19362(19) 0.41031(16) 0.0198(4) Uani 1 1 d . .
H2A H 0.2295 0.1688 0.3493 0.024 Uiso 1 1 calc R U
C9 C 0.41086(18) 0.20997(17) 0.76066(15) 0.0153(4) Uani 1 1 d . .
C14 C 0.53902(18) 0.26430(17) 0.77074(15) 0.0148(4) Uani 1 1 d . .
C13 C 0.57384(18) 0.29081(17) 0.68530(15) 0.0153(4) Uani 1 1 d . .
C5 C 0.70108(19) 0.34300(19) 0.69611(17) 0.0201(4) Uani 1 1 d . .
H5A H 0.7269 0.3611 0.6404 0.024 Uiso 1 1 calc R U
C6 C 0.7874(2) 0.3678(2) 0.78563(17) 0.0230(5) Uani 1 1 d . .
H6A H 0.8722 0.4026 0.7913 0.028 Uiso 1 1 calc R U
C7 C 0.7515(2) 0.34213(19) 0.86913(17) 0.0218(5) Uani 1 1 d . .
H7A H 0.8122 0.3603 0.9309 0.026 Uiso 1 1 calc R U
C8 C 0.62885(19) 0.29069(18) 0.86192(16) 0.0181(4) Uani 1 1 d . .
H8A H 0.6051 0.2731 0.9185 0.022 Uiso 1 1 calc R U
C33 C 0.17447(18) -0.02414(18) 0.78609(16) 0.0167(4) Uani 1 1 d . .
C38 C 0.0785(2) -0.1087(2) 0.71094(17) 0.0219(5) Uani 1 1 d . .
F10 F 0.01929(13) -0.07397(13) 0.63354(11) 0.0383(4) Uani 1 1 d . .
C37 C 0.0350(2) -0.2299(2) 0.71019(18) 0.0258(5) Uani 1 1 d . .
F9 F -0.05841(14) -0.30741(13) 0.63406(12) 0.0417(4) Uani 1 1 d . .
C36 C 0.0872(2) -0.27170(19) 0.78790(18) 0.0246(5) Uani 1 1 d . .
F8 F 0.04557(14) -0.38983(12) 0.78802(12) 0.0391(4) Uani 1 1 d . .
C35 C 0.1823(2) -0.1922(2) 0.86467(17) 0.0232(5) Uani 1 1 d . .
C34 C 0.2224(2) -0.07169(19) 0.86266(16) 0.0191(4) Uani 1 1 d . .
F6 F 0.31259(13) 0.00131(12) 0.94264(10) 0.0312(3) Uani 1 1 d . .
F7 F 0.23460(14) -0.23214(13) 0.94054(11) 0.0363(4) Uani 1 1 d . .
F1 F 0.28874(14) 0.37199(12) 0.81376(11) 0.0348(4) Uani 1 1 d . .
C31 C 0.0273(2) 0.2091(2) 0.94199(17) 0.0228(5) Uani 1 1 d . .
C32 C 0.0703(2) 0.14212(19) 0.88791(17) 0.0210(5) Uani 1 1 d . .
F5 F 0.01841(13) 0.02231(12) 0.88135(12) 0.0357(4) Uani 1 1 d . .
F4 F -0.05750(13) 0.15646(13) 0.98549(12) 0.0380(4) Uani 1 1 d . .
F2 F 0.20798(15) 0.50429(12) 0.91695(12) 0.0400(4) Uani 1 1 d . .
C23 C 0.3697(2) 0.30317(19) 0.20688(16) 0.0213(5) Uani 1 1 d . .
C26 C 0.4205(2) 0.4407(2) 0.2355(2) 0.0305(6) Uani 1 1 d . .
H26A H 0.5075 0.4735 0.2394 0.046 Uiso 1 1 calc R U
H26B H 0.3745 0.4719 0.1860 0.046 Uiso 1 1 calc R U
H26C H 0.4116 0.4637 0.2993 0.046 Uiso 1 1 calc R U
C25 C 0.3746(2) 0.2664(2) 0.10285(17) 0.0300(5) Uani 1 1 d . .
H25A H 0.3423 0.1792 0.0848 0.045 Uiso 1 1 calc R U
H25B H 0.3247 0.2971 0.0560 0.045 Uiso 1 1 calc R U
H25C H 0.4598 0.2995 0.1019 0.045 Uiso 1 1 calc R U
C24 C 0.2331(2) 0.2612(2) 0.20285(18) 0.0291(5) Uani 1 1 d . .
H24A H 0.1948 0.1740 0.1849 0.044 Uiso 1 1 calc R U
H24B H 0.2274 0.2874 0.2672 0.044 Uiso 1 1 calc R U
H24C H 0.1904 0.2955 0.1539 0.044 Uiso 1 1 calc R U
C21 C 0.2916(2) 0.0092(2) 0.2107(2) 0.0351(6) Uani 1 1 d . .
H21A H 0.2622 0.0399 0.1527 0.053 Uiso 1 1 calc R U
H21B H 0.2765 -0.0750 0.1912 0.053 Uiso 1 1 calc R U
H21C H 0.2477 0.0174 0.2575 0.053 Uiso 1 1 calc R U
C20 C 0.4706(3) 0.0281(2) 0.3491(2) 0.0348(6) Uani 1 1 d . .
H20A H 0.5588 0.0714 0.3818 0.052 Uiso 1 1 calc R U
H20B H 0.4249 0.0361 0.3945 0.052 Uiso 1 1 calc R U
H20C H 0.4537 -0.0564 0.3282 0.052 Uiso 1 1 calc R U
C17 C 0.6641(2) 0.4644(2) 0.39609(18) 0.0288(5) Uani 1 1 d . .
H17A H 0.6117 0.5032 0.3626 0.043 Uiso 1 1 calc R U
H17B H 0.6503 0.4526 0.4592 0.043 Uiso 1 1 calc R U
H17C H 0.7505 0.5147 0.4069 0.043 Uiso 1 1 calc R U
C16 C 0.6685(2) 0.3630(2) 0.23712(18) 0.0268(5) Uani 1 1 d . .
H16A H 0.6187 0.4014 0.1992 0.040 Uiso 1 1 calc R U
H16B H 0.7556 0.4149 0.2549 0.040 Uiso 1 1 calc R U
H16C H 0.6543 0.2868 0.1977 0.040 Uiso 1 1 calc R U
C39 C 0.0091(3) -0.2365(3) 0.4133(3) 0.0569(9) Uani 1 1 d . .
H39A H -0.0590 -0.2220 0.3689 0.068 Uiso 1 1 calc R U
H39B H 0.0020 -0.2268 0.4802 0.068 Uiso 1 1 calc R U
Cl1 Cl 0.14812(12) -0.13328(10) 0.41204(15) 0.1290(7) Uani 1 1 d . .
F3 F 0.03598(13) 0.39769(12) 1.00663(11) 0.0325(3) Uani 1 1 d . .
B1 B 0.2248(2) 0.1196(2) 0.78589(18) 0.0166(5) Uani 1 1 d . .

loop_
_atom_site_aniso_label
_atom_site_aniso_U_11
_atom_site_aniso_U_22
_atom_site_aniso_U_33
_atom_site_aniso_U_23
_atom_site_aniso_U_13
_atom_site_aniso_U_12
P1 0.0184(3) 0.0139(2) 0.0152(3) 0.0039(2) 0.0073(2) 0.0066(2)
Cl2 0.0424(5) 0.0469(5) 0.1026(8) -0.0056(5) 0.0229(5) 0.0035(4)
O2 0.0116(7) 0.0244(8) 0.0163(8) 0.0059(6) 0.0049(6) 0.0044(6)
O1 0.0143(7) 0.0217(7) 0.0154(8) 0.0053(6) 0.0051(6) 0.0047(6)
C30 0.0208(11) 0.0286(12) 0.0193(12) -0.0008(9) 0.0037(9) 0.0149(10)
C29 0.0330(13) 0.0189(11) 0.0232(12) 0.0040(9) 0.0081(10) 0.0125(10)
C28 0.0257(12) 0.0218(11) 0.0217(12) 0.0090(9) 0.0123(10) 0.0090(9)
C27 0.0163(10) 0.0201(10) 0.0151(11) 0.0042(8) 0.0047(8) 0.0078(8)
C10 0.0126(9) 0.0158(9) 0.0180(11) 0.0038(8) 0.0060(8) 0.0054(8)
C11 0.0144(10) 0.0139(9) 0.0175(11) 0.0029(8) 0.0062(8) 0.0054(8)
C12 0.0156(10) 0.0131(9) 0.0168(11) 0.0029(8) 0.0056(8) 0.0051(8)
C4 0.0144(10) 0.0150(9) 0.0203(11) 0.0035(8) 0.0076(8) 0.0044(8)
C3 0.0189(10) 0.0177(10) 0.0167(11) 0.0045(8) 0.0081(9) 0.0079(8)
C19 0.0378(14) 0.0143(10) 0.0267(13) 0.0034(9) 0.0134(11) 0.0109(10)
C22 0.0467(16) 0.0248(12) 0.0325(14) 0.0023(10) 0.0199(12) 0.0185(11)
C18 0.0239(12) 0.0434(15) 0.0298(14) 0.0108(11) 0.0122(11) 0.0171(11)
C15 0.0174(11) 0.0229(11) 0.0248(12) 0.0047(9) 0.0100(9) 0.0033(9)
C1 0.0134(10) 0.0228(11) 0.0196(11) 0.0046(9) 0.0051(9) 0.0058(8)
C2 0.0166(10) 0.0244(11) 0.0170(11) 0.0051(9) 0.0038(9) 0.0069(9)
C9 0.0174(10) 0.0152(9) 0.0150(11) 0.0037(8) 0.0077(8) 0.0062(8)
C14 0.0141(10) 0.0115(9) 0.0185(11) 0.0026(8) 0.0039(8) 0.0055(8)
C13 0.0152(10) 0.0122(9) 0.0182(11) 0.0019(8) 0.0055(8) 0.0048(8)
C5 0.0171(10) 0.0230(11) 0.0192(11) 0.0039(9) 0.0072(9) 0.0053(9)
C6 0.0119(10) 0.0259(11) 0.0259(12) 0.0045(9) 0.0037(9) 0.0027(9)
C7 0.0167(10) 0.0225(11) 0.0205(12) 0.0037(9) 0.0003(9) 0.0048(9)
C8 0.0187(10) 0.0184(10) 0.0153(11) 0.0033(8) 0.0032(9) 0.0062(8)
C33 0.0148(10) 0.0196(10) 0.0191(11) 0.0022(8) 0.0097(9) 0.0076(8)
C38 0.0168(10) 0.0258(11) 0.0240(12) 0.0069(9) 0.0052(9) 0.0096(9)
F10 0.0273(8) 0.0327(8) 0.0365(9) 0.0085(7) -0.0102(7) 0.0036(6)
C37 0.0179(11) 0.0223(11) 0.0313(14) -0.0027(10) 0.0083(10) 0.0021(9)
F9 0.0317(8) 0.0268(8) 0.0440(10) -0.0051(7) -0.0009(7) -0.0036(6)
C36 0.0282(12) 0.0160(10) 0.0349(14) 0.0061(9) 0.0197(11) 0.0075(9)
F8 0.0426(9) 0.0178(7) 0.0593(11) 0.0115(7) 0.0229(8) 0.0084(6)
C35 0.0282(12) 0.0269(12) 0.0247(12) 0.0117(10) 0.0162(10) 0.0154(10)
C34 0.0198(11) 0.0223(10) 0.0158(11) 0.0026(8) 0.0069(9) 0.0080(9)
F6 0.0373(8) 0.0290(7) 0.0169(7) 0.0049(6) -0.0001(6) 0.0063(6)
F7 0.0469(9) 0.0343(8) 0.0352(9) 0.0208(7) 0.0138(7) 0.0199(7)
F1 0.0496(9) 0.0216(7) 0.0453(9) 0.0139(6) 0.0339(8) 0.0126(7)
C31 0.0161(10) 0.0278(12) 0.0238(12) 0.0012(9) 0.0085(9) 0.0067(9)
C32 0.0192(11) 0.0180(10) 0.0239(12) 0.0021(9) 0.0076(9) 0.0044(9)
F5 0.0379(8) 0.0187(7) 0.0552(10) 0.0041(6) 0.0332(8) 0.0037(6)
F4 0.0320(8) 0.0366(8) 0.0492(10) 0.0011(7) 0.0305(7) 0.0064(7)
F2 0.0625(11) 0.0196(7) 0.0492(10) 0.0094(6) 0.0312(9) 0.0186(7)
C23 0.0250(11) 0.0232(11) 0.0178(11) 0.0064(9) 0.0062(9) 0.0115(9)
C26 0.0374(14) 0.0259(12) 0.0367(15) 0.0142(11) 0.0130(12) 0.0192(11)
C25 0.0361(14) 0.0371(14) 0.0193(12) 0.0085(10) 0.0085(11) 0.0160(11)
C24 0.0253(12) 0.0400(14) 0.0239(13) 0.0107(11) 0.0051(10) 0.0155(11)
C21 0.0386(15) 0.0192(11) 0.0383(16) -0.0033(11) 0.0119(12) 0.0022(11)
C20 0.0532(17) 0.0221(12) 0.0410(16) 0.0145(11) 0.0221(14) 0.0212(12)
C17 0.0280(13) 0.0240(12) 0.0277(13) 0.0027(10) 0.0105(11) 0.0011(10)
C16 0.0258(12) 0.0288(12) 0.0302(14) 0.0098(10) 0.0177(11) 0.0080(10)
C39 0.058(2) 0.078(2) 0.048(2) 0.0077(17) 0.0123(17) 0.0461(19)
Cl1 0.0842(8) 0.0445(6) 0.258(2) 0.0558(9) 0.0489(11) 0.0201(6)
F3 0.0314(8) 0.0347(8) 0.0354(8) -0.0048(6) 0.0131(7) 0.0180(6)
B1 0.0156(11) 0.0181(11) 0.0168(12) 0.0046(9) 0.0058(9) 0.0063(9)

loop_
_atom_type_symbol
_atom_type_description
_atom_type_scat_dispersion_real
_atom_type_scat_dispersion_imag
_atom_type_scat_source
C C 0.0033 0.0016 'International Tables Vol C Tables 4.2.6.8 and 6.1.1.4'
H H 0.0000 0.0000 'International Tables Vol C Tables 4.2.6.8 and 6.1.1.4'
O O 0.0106 0.0060 'International Tables Vol C Tables 4.2.6.8 and 6.1.1.4'
B B 0.0013 0.0007 'International Tables Vol C Tables 4.2.6.8 and 6.1.1.4'
P P 0.1023 0.0942 'International Tables Vol C Tables 4.2.6.8 and 6.1.1.4'
Cl Cl 0.1484 0.1585 'International Tables Vol C Tables 4.2.6.8 and 6.1.1.4'
F F 0.0171 0.0103 'International Tables Vol C Tables 4.2.6.8 and 6.1.1.4'

loop_
_geom_angle_atom_site_label_1
_geom_angle_atom_site_label_2
_geom_angle_atom_site_label_3
_geom_angle
C3 P1 C23 110.72(10)
C3 P1 C19 104.05(10)
C23 P1 C19 112.21(10)
C3 P1 C15 109.09(10)
C23 P1 C15 109.11(10)
C19 P1 C15 111.57(10)
C10 O2 B1 105.75(15)
C9 O1 B1 105.79(15)
F3 C30 C31 119.9(2)
F3 C30 C29 120.8(2)
C31 C30 C29 119.3(2)
F2 C29 C30 119.9(2)
F2 C29 C28 120.8(2)
C30 C29 C28 119.3(2)
F1 C28 C29 116.53(19)
F1 C28 C27 118.96(19)
C29 C28 C27 124.5(2)
C32 C27 C28 113.37(19)
C32 C27 B1 127.67(19)
C28 C27 B1 118.83(19)
C9 C10 O2 111.89(18)
C9 C10 C11 122.14(19)
O2 C10 C11 125.94(18)
C1 C11 C10 122.85(19)
C1 C11 C12 118.55(19)
C10 C11 C12 118.55(18)
C4 C12 C11 118.13(18)
C4 C12 C13 122.25(18)
C11 C12 C13 119.59(19)
C3 C4 C12 123.07(19)
C3 C4 H4A 118.5
C12 C4 H4A 118.5
C4 C3 C2 117.54(19)
C4 C3 P1 119.97(16)
C2 C3 P1 121.40(16)
C21 C19 C20 106.9(2)
C21 C19 C22 108.1(2)
C20 C19 C22 109.4(2)
C21 C19 P1 110.60(16)
C20 C19 P1 108.65(16)
C22 C19 P1 113.02(16)
C19 C22 H22A 109.5
C19 C22 H22B 109.5
H22A C22 H22B 109.5
C19 C22 H22C 109.5
H22A C22 H22C 109.5
H22B C22 H22C 109.5
C15 C18 H18A 109.5
C15 C18 H18B 109.5
H18A C18 H18B 109.5
C15 C18 H18C 109.5
H18A C18 H18C 109.5
H18B C18 H18C 109.5
C18 C15 C16 105.12(18)
C18 C15 C17 108.92(19)
C16 C15 C17 108.23(18)
C18 C15 P1 112.28(16)
C16 C15 P1 111.17(16)
C17 C15 P1 110.90(15)
C2 C1 C11 121.8(2)
C2 C1 H1A 119.1
C11 C1 H1A 119.1
C1 C2 C3 120.9(2)
C1 C2 H2A 119.6
C3 C2 H2A 119.6
O1 C9 C10 112.35(18)
O1 C9 C14 125.65(18)
C10 C9 C14 122.00(19)
C8 C14 C13 120.48(19)
C8 C14 C9 121.27(19)
C13 C14 C9 118.25(18)
C5 C13 C14 117.65(19)
C5 C13 C12 122.99(19)
C14 C13 C12 119.36(18)
C6 C5 C13 121.1(2)
C6 C5 H5A 119.5
C13 C5 H5A 119.5
C5 C6 C7 120.6(2)
C5 C6 H6A 119.7
C7 C6 H6A 119.7
C8 C7 C6 120.4(2)
C8 C7 H7A 119.8
C6 C7 H7A 119.8
C7 C8 C14 119.9(2)
C7 C8 H8A 120.0
C14 C8 H8A 120.0
C34 C33 C38 113.70(19)
C34 C33 B1 122.91(19)
C38 C33 B1 123.37(19)
F10 C38 C37 116.0(2)
F10 C38 C33 119.95(19)
C37 C38 C33 124.0(2)
F9 C37 C36 119.6(2)
F9 C37 C38 120.8(2)
C36 C37 C38 119.5(2)
F8 C36 C37 120.1(2)
F8 C36 C35 120.8(2)
C37 C36 C35 119.1(2)
F7 C35 C36 119.6(2)
F7 C35 C34 120.9(2)
C36 C35 C34 119.4(2)
F6 C34 C33 119.84(19)
F6 C34 C35 115.97(19)
C33 C34 C35 124.2(2)
F4 C31 C30 119.7(2)
F4 C31 C32 121.1(2)
C30 C31 C32 119.2(2)
F5 C32 C27 120.64(19)
F5 C32 C31 115.0(2)
C27 C32 C31 124.3(2)
C26 C23 C24 105.12(19)
C26 C23 C25 109.58(19)
C24 C23 C25 107.93(19)
C26 C23 P1 109.18(16)
C24 C23 P1 113.21(15)
C25 C23 P1 111.59(15)
C23 C26 H26A 109.5
C23 C26 H26B 109.5
H26A C26 H26B 109.5
C23 C26 H26C 109.5
H26A C26 H26C 109.5
H26B C26 H26C 109.5
C23 C25 H25A 109.5
C23 C25 H25B 109.5
H25A C25 H25B 109.5
C23 C25 H25C 109.5
H25A C25 H25C 109.5
H25B C25 H25C 109.5
C23 C24 H24A 109.5
C23 C24 H24B 109.5
H24A C24 H24B 109.5
C23 C24 H24C 109.5
H24A C24 H24C 109.5
H24B C24 H24C 109.5
C19 C21 H21A 109.5
C19 C21 H21B 109.5
H21A C21 H21B 109.5
C19 C21 H21C 109.5
H21A C21 H21C 109.5
H21B C21 H21C 109.5
C19 C20 H20A 109.5
C19 C20 H20B 109.5
H20A C20 H20B 109.5
C19 C20 H20C 109.5
H20A C20 H20C 109.5
H20B C20 H20C 109.5
C15 C17 H17A 109.5
C15 C17 H17B 109.5
H17A C17 H17B 109.5
C15 C17 H17C 109.5
H17A C17 H17C 109.5
H17B C17 H17C 109.5
C15 C16 H16A 109.5
C15 C16 H16B 109.5
H16A C16 H16B 109.5
C15 C16 H16C 109.5
H16A C16 H16C 109.5
H16B C16 H16C 109.5
Cl1 C39 Cl2 111.07(18)
Cl1 C39 H39A 109.4
Cl2 C39 H39A 109.4
Cl1 C39 H39B 109.4
Cl2 C39 H39B 109.4
H39A C39 H39B 108.0
O2 B1 O1 103.84(16)
O2 B1 C33 109.88(17)
O1 B1 C33 110.00(16)
O2 B1 C27 110.79(16)
O1 B1 C27 108.80(17)
C33 B1 C27 113.12(17)

loop_
_geom_bond_atom_site_label_1
_geom_bond_atom_site_label_2
_geom_bond_distance
P1 C3 1.826(2)
P1 C23 1.897(2)
P1 C19 1.901(2)
P1 C15 1.903(2)
Cl2 C39 1.749(3)
O2 C10 1.364(2)
O2 B1 1.509(3)
O1 C9 1.354(2)
O1 B1 1.516(3)
C30 F3 1.348(2)
C30 C31 1.377(3)
C30 C29 1.383(3)
C29 F2 1.349(3)
C29 C28 1.385(3)
C28 F1 1.363(3)
C28 C27 1.393(3)
C27 C32 1.392(3)
C27 B1 1.652(3)
C10 C9 1.357(3)
C10 C11 1.410(3)
C11 C1 1.408(3)
C11 C12 1.436(3)
C12 C4 1.410(3)
C12 C13 1.458(3)
C4 C3 1.389(3)
C4 H4A 0.9500
C3 C2 1.427(3)
C19 C21 1.539(4)
C19 C20 1.546(3)
C19 C22 1.554(3)
C22 H22A 0.9800
C22 H22B 0.9800
C22 H22C 0.9800
C18 C15 1.549(3)
C18 H18A 0.9800
C18 H18B 0.9800
C18 H18C 0.9800
C15 C16 1.552(3)
C15 C17 1.566(3)
C1 C2 1.372(3)
C1 H1A 0.9500
C2 H2A 0.9500
C9 C14 1.432(3)
C14 C8 1.405(3)
C14 C13 1.429(3)
C13 C5 1.418(3)
C5 C6 1.371(3)
C5 H5A 0.9500
C6 C7 1.406(3)
C6 H6A 0.9500
C7 C8 1.379(3)
C7 H7A 0.9500
C8 H8A 0.9500
C33 C34 1.383(3)
C33 C38 1.387(3)
C33 B1 1.645(3)
C38 F10 1.352(3)
C38 C37 1.385(3)
C37 F9 1.351(3)
C37 C36 1.372(3)
C36 F8 1.351(2)
C36 C35 1.372(3)
C35 F7 1.339(3)
C35 C34 1.384(3)
C34 F6 1.350(3)
C31 F4 1.347(3)
C31 C32 1.393(3)
C32 F5 1.359(2)
C23 C26 1.547(3)
C23 C24 1.547(3)
C23 C25 1.548(3)
C26 H26A 0.9800
C26 H26B 0.9800
C26 H26C 0.9800
C25 H25A 0.9800
C25 H25B 0.9800
C25 H25C 0.9800
C24 H24A 0.9800
C24 H24B 0.9800
C24 H24C 0.9800
C21 H21A 0.9800
C21 H21B 0.9800
C21 H21C 0.9800
C20 H20A 0.9800
C20 H20B 0.9800
C20 H20C 0.9800
C17 H17A 0.9800
C17 H17B 0.9800
C17 H17C 0.9800
C16 H16A 0.9800
C16 H16B 0.9800
C16 H16C 0.9800
C39 Cl1 1.732(4)
C39 H39A 0.9900
C39 H39B 0.9900

loop_
_geom_torsion_atom_site_label_1
_geom_torsion_atom_site_label_2
_geom_torsion_atom_site_label_3
_geom_torsion_atom_site_label_4
_geom_torsion
F3 C30 C29 F2 -0.8(3)
C31 C30 C29 F2 179.6(2)
F3 C30 C29 C28 177.9(2)
C31 C30 C29 C28 -1.7(3)
F2 C29 C28 F1 -0.7(3)
C30 C29 C28 F1 -179.4(2)
F2 C29 C28 C27 179.4(2)
C30 C29 C28 C27 0.7(4)
F1 C28 C27 C32 -179.07(19)
C29 C28 C27 C32 0.8(3)
F1 C28 C27 B1 4.8(3)
C29 C28 C27 B1 -175.3(2)
B1 O2 C10 C9 -5.1(2)
B1 O2 C10 C11 172.93(19)
C9 C10 C11 C1 174.67(19)
O2 C10 C11 C1 -3.1(3)
C9 C10 C11 C12 -2.5(3)
O2 C10 C11 C12 179.66(18)
C1 C11 C12 C4 0.4(3)
C10 C11 C12 C4 177.74(18)
C1 C11 C12 C13 -177.55(18)
C10 C11 C12 C13 -0.2(3)
C11 C12 C4 C3 -1.6(3)
C13 C12 C4 C3 176.30(18)
C12 C4 C3 C2 0.9(3)
C12 C4 C3 P1 -167.33(15)
C23 P1 C3 C4 -140.12(16)
C19 P1 C3 C4 99.14(18)
C15 P1 C3 C4 -20.05(19)
C23 P1 C3 C2 52.09(19)
C19 P1 C3 C2 -68.64(19)
C15 P1 C3 C2 172.17(16)
C10 C11 C1 C2 -175.7(2)
C12 C11 C1 C2 1.5(3)
C11 C1 C2 C3 -2.2(3)
C4 C3 C2 C1 1.0(3)
P1 C3 C2 C1 169.08(16)
B1 O1 C9 C10 2.5(2)
B1 O1 C9 C14 -177.98(18)
O2 C10 C9 O1 1.7(2)
C11 C10 C9 O1 -176.37(17)
O2 C10 C9 C14 -177.85(17)
C11 C10 C9 C14 4.1(3)
O1 C9 C14 C8 -1.9(3)
C10 C9 C14 C8 177.63(18)
O1 C9 C14 C13 177.83(18)
C10 C9 C14 C13 -2.7(3)
C8 C14 C13 C5 0.6(3)
C9 C14 C13 C5 -179.10(18)
C8 C14 C13 C12 179.62(17)
C9 C14 C13 C12 -0.1(3)
C4 C12 C13 C5 2.5(3)
C11 C12 C13 C5 -179.59(18)
C4 C12 C13 C14 -176.42(18)
C11 C12 C13 C14 1.5(3)
C14 C13 C5 C6 -0.4(3)
C12 C13 C5 C6 -179.41(19)
C13 C5 C6 C7 -0.1(3)
C5 C6 C7 C8 0.5(3)
C6 C7 C8 C14 -0.3(3)
C13 C14 C8 C7 -0.2(3)
C9 C14 C8 C7 179.48(19)
C34 C33 C38 F10 176.92(19)
B1 C33 C38 F10 -1.6(3)
C34 C33 C38 C37 -1.3(3)
B1 C33 C38 C37 -179.9(2)
F10 C38 C37 F9 2.2(3)
C33 C38 C37 F9 -179.5(2)
F10 C38 C37 C36 -177.6(2)
C33 C38 C37 C36 0.7(4)
F9 C37 C36 F8 0.2(3)
C38 C37 C36 F8 180.0(2)
F9 C37 C36 C35 179.8(2)
C38 C37 C36 C35 -0.4(3)
F8 C36 C35 F7 0.2(3)
C37 C36 C35 F7 -179.4(2)
F8 C36 C35 C34 -179.6(2)
C37 C36 C35 C34 0.7(3)
C38 C33 C34 F6 -177.00(19)
B1 C33 C34 F6 1.6(3)
C38 C33 C34 C35 1.7(3)
B1 C33 C34 C35 -179.7(2)
F7 C35 C34 F6 -2.6(3)
C36 C35 C34 F6 177.3(2)
F7 C35 C34 C33 178.7(2)
C36 C35 C34 C33 -1.5(3)
F3 C30 C31 F4 0.3(3)
C29 C30 C31 F4 179.9(2)
F3 C30 C31 C32 -178.4(2)
C29 C30 C31 C32 1.2(3)
C28 C27 C32 F5 178.9(2)
B1 C27 C32 F5 -5.3(3)
C28 C27 C32 C31 -1.4(3)
B1 C27 C32 C31 174.4(2)
F4 C31 C32 F5 1.4(3)
C30 C31 C32 F5 -179.9(2)
F4 C31 C32 C27 -178.3(2)
C30 C31 C32 C27 0.4(4)
C3 P1 C23 C26 76.57(18)
C19 P1 C23 C26 -167.67(16)
C15 P1 C23 C26 -43.50(19)
C3 P1 C23 C24 -40.15(19)
C19 P1 C23 C24 75.61(19)
C15 P1 C23 C24 -160.22(16)
C3 P1 C23 C25 -162.15(16)
C19 P1 C23 C25 -46.38(19)
C15 P1 C23 C25 77.79(18)
C10 O2 B1 O1 6.14(19)
C10 O2 B1 C33 -111.47(18)
C10 O2 B1 C27 122.79(18)
C9 O1 B1 O2 -5.21(19)
C9 O1 B1 C33 112.32(18)
C9 O1 B1 C27 -123.25(17)
C34 C33 B1 O2 150.72(19)
C38 C33 B1 O2 -30.8(3)
C34 C33 B1 O1 37.0(3)
C38 C33 B1 O1 -144.6(2)
C34 C33 B1 C27 -84.9(2)
C38 C33 B1 C27 93.5(2)
C32 C27 B1 O2 123.0(2)
C28 C27 B1 O2 -61.5(2)
C32 C27 B1 O1 -123.5(2)
C28 C27 B1 O1 52.1(2)
C32 C27 B1 C33 -0.9(3)
C28 C27 B1 C33 174.62(19)
